data_4303385
loop_
_publ_author_name
'Shuang Yao'
'Hoi-Shan Chan'
'Chi-Keung Lam'
'Hung Kay Lee'

_publ_section_title
;
Synthesis, Structure, and Reaction Chemistry of Samarium(II), Europium(II),
and Ytterbium(II) Complexes of the Unsymmetrical Benzamidinate Ligand
[PhC(NSiMe3)(NC6H3Pri2-2,6)]-
;
_journal_name_full 'Inorganic Chemistry'
_journal_page_first 9936
_journal_page_last 9946
_journal_paper_doi 10.1021/ic901327m
_journal_volume 48
_journal_year 2009
_chemical_formula_sum 'C100 H134 Eu2 N8 Se2 Si4'
_chemical_formula_weight 2022.35
_chemical_name_systematic
; 
 ? 
;
_space_group_IT_number 64
_symmetry_cell_setting orthorhombic
_symmetry_space_group_name_Hall '-C 2ac 2'
_symmetry_space_group_name_H-M 'C m c a'
_atom_sites_solution_hydrogens geom
_atom_sites_solution_primary direct
_atom_sites_solution_secondary difmap
_audit_creation_method SHELXL-97
_cell_angle_alpha 90.00
_cell_angle_beta 90.00
_cell_angle_gamma 90.00
_cell_formula_units_Z 4
_cell_length_a 32.583(6)
_cell_length_b 18.221(3)
_cell_length_c 18.365(3)
_cell_measurement_reflns_used 231
_cell_measurement_temperature 173(2)
_cell_measurement_theta_max 14
_cell_measurement_theta_min -14
_cell_volume 10903(3)
_computing_cell_refinement 'BRUKER SMART CCD DIFFRACTOMETER'
_computing_data_collection 'BRUKER SMART CCD DIFFRACTOMETER'
_computing_data_reduction 'BRUKER SMART CCD DIFFRACTOMETER'
_computing_molecular_graphics 'SIEMENS SHELXTL'
_computing_publication_material 'SIEMENS SHELXTL'
_computing_structure_refinement 'SHELXL-97 (Sheldrick, 2008)'
_computing_structure_solution 'SHELXS-97 (Sheldrick, 2008)'
_diffrn_ambient_temperature 173(2)
_diffrn_measured_fraction_theta_full 0.998
_diffrn_measured_fraction_theta_max 0.998
_diffrn_measurement_device_type 'BRUKER SMART CCD DIFFRACTOMETER'
_diffrn_measurement_method 'OMEGA SCAN'
_diffrn_radiation_monochromator graphite
_diffrn_radiation_source 'fine-focus sealed tube'
_diffrn_radiation_type MoK\a
_diffrn_radiation_wavelength 0.71073
_diffrn_reflns_av_R_equivalents 0.0528
_diffrn_reflns_av_sigmaI/netI 0.0406
_diffrn_reflns_limit_h_max 38
_diffrn_reflns_limit_h_min -38
_diffrn_reflns_limit_k_max 21
_diffrn_reflns_limit_k_min -14
_diffrn_reflns_limit_l_max 20
_diffrn_reflns_limit_l_min -21
_diffrn_reflns_number 27305
_diffrn_reflns_theta_full 25.00
_diffrn_reflns_theta_max 25.00
_diffrn_reflns_theta_min 1.25
_exptl_absorpt_coefficient_mu 1.895
_exptl_absorpt_correction_T_max 1.0000
_exptl_absorpt_correction_T_min 0.246519
_exptl_absorpt_correction_type multi-scan
_exptl_absorpt_process_details SADABS_Bruker
_exptl_crystal_colour black
_exptl_crystal_density_diffrn 1.232
_exptl_crystal_density_method 'not measured'
_exptl_crystal_description block
_exptl_crystal_F_000 4160
_exptl_crystal_size_max 0.50
_exptl_crystal_size_mid 0.40
_exptl_crystal_size_min 0.30
_platon_squeeze_details
;
;
_refine_diff_density_max 1.584
_refine_diff_density_min -0.934
_refine_diff_density_rms 0.113
_refine_ls_extinction_method none
_refine_ls_goodness_of_fit_ref 1.070
_refine_ls_hydrogen_treatment constr
_refine_ls_matrix_type full
_refine_ls_number_parameters 465
_refine_ls_number_reflns 4893
_refine_ls_number_restraints 28
_refine_ls_restrained_S_all 1.071
_refine_ls_R_factor_all 0.0663
_refine_ls_R_factor_gt 0.0468
_refine_ls_shift/su_max 0.000
_refine_ls_shift/su_mean 0.000
_refine_ls_structure_factor_coef Fsqd
_refine_ls_weighting_details 'calc w=1/[\s^2^(Fo^2^)+(0.1010P)^2^+0.0000P] where P=(Fo^2^+2Fc^2^)/3'
_refine_ls_weighting_scheme calc
_refine_ls_wR_factor_gt 0.1389
_refine_ls_wR_factor_ref 0.1541
_reflns_number_gt 3393
_reflns_number_total 4893
_reflns_threshold_expression >2sigma(I)
_cod_data_source_file ic901327m_si_002_06.cif
_cod_data_source_block YS146(LOW)
_cod_depositor_comments
;
The following automatic conversions were performed:
'_symmetry_cell_setting' value 'Orthorhombic' changed to 'orthorhombic'
according to '/home/saulius/struct/CIF-dictionaries/cif_core.dic'
dictionary named 'cif_core.dic' version 2.4.1 from
2010-06-29.

'_exptl_absorpt_correction_type' value 'Multi-scan' changed
to 'multi-scan' according to
'/home/saulius/struct/CIF-dictionaries/cif_core.dic' dictionary named
'cif_core.dic' version 2.4.1 from 2010-06-29.

Automatic conversion script
Id: cif_fix_enum 1527 2010-12-29 10:47:43Z saulius 
;
_cod_database_code 4303385

loop_
_symmetry_equiv_pos_as_xyz
'x, y, z'
'-x, -y+1/2, z+1/2'
'-x, y+1/2, -z+1/2'
'x, -y, -z'
'x+1/2, y+1/2, z'
'-x+1/2, -y+1, z+1/2'
'-x+1/2, y+1, -z+1/2'
'x+1/2, -y+1/2, -z'
'-x, -y, -z'
'x, y-1/2, -z-1/2'
'x, -y-1/2, z-1/2'
'-x, y, z'
'-x+1/2, -y+1/2, -z'
'x+1/2, y, -z-1/2'
'x+1/2, -y, z-1/2'
'-x+1/2, y+1/2, z'

loop_
_atom_site_label
_atom_site_type_symbol
_atom_site_fract_x
_atom_site_fract_y
_atom_site_fract_z
_atom_site_U_iso_or_equiv
_atom_site_adp_type
_atom_site_occupancy
_atom_site_symmetry_multiplicity
_atom_site_calc_flag
_atom_site_refinement_flags
_atom_site_disorder_assembly
_atom_site_disorder_group
Eu1 Eu 0.581754(10) 1.0000 1.0000 0.04068(17) Uani 1 2 d S . .
Se1 Se 0.5000 1.06215(4) 1.05752(4) 0.0547(3) Uani 1 2 d S . .
Si1 Si 0.6111(2) 0.9812(5) 0.7940(6) 0.080(2) Uani 0.50 1 d P A 1
C20 C 0.6103(8) 0.8993(12) 0.7298(10) 0.144(8) Uani 0.50 1 d P A 1
C21 C 0.6518(6) 1.0463(9) 0.7623(9) 0.109(6) Uani 0.50 1 d P A 1
C22 C 0.5548(9) 1.0248(18) 0.7444(17) 0.159(12) Uani 0.50 1 d P A 1
Si1' Si 0.6083(2) 0.8157(3) 1.0702(4) 0.085(2) Uani 0.50 1 d P B 2
C20' C 0.6479(7) 0.8196(13) 1.1462(10) 0.142(9) Uani 0.50 1 d P B 2
C21' C 0.6005(14) 0.7223(12) 1.0311(14) 0.23(2) Uani 0.50 1 d P B 2
C22' C 0.5577(7) 0.8484(13) 1.1135(9) 0.097(6) Uani 0.50 1 d PU B 2
N1 N 0.6196(2) 0.8895(3) 0.9988(3) 0.0700(16) Uani 1 1 d . . .
N2 N 0.61849(17) 0.9533(3) 0.8938(3) 0.0712(15) Uani 1 1 d . . .
C1 C 0.6416(3) 0.8371(6) 1.0345(6) 0.050(3) Uani 0.50 1 d P B 1
C2 C 0.6830(3) 0.8372(6) 1.0541(5) 0.052(3) Uani 0.50 1 d P B 1
C3 C 0.6975(4) 0.7819(8) 1.1009(7) 0.071(4) Uani 0.50 1 d P B 1
C4 C 0.6721(5) 0.7281(8) 1.1241(8) 0.084(4) Uani 0.50 1 d P B 1
C5 C 0.6317(5) 0.7240(8) 1.1060(9) 0.089(5) Uani 0.50 1 d P B 1
C6 C 0.6152(6) 0.7822(11) 1.0622(14) 0.084(8) Uani 0.50 1 d P B 1
C7 C 0.5696(6) 0.7826(12) 1.0459(17) 0.183(16) Uani 0.50 1 d PD B 1
C8 C 0.5526(10) 0.7067(14) 1.026(2) 0.33(3) Uani 0.50 1 d PD B 1
C9 C 0.5464(10) 0.813(3) 1.112(3) 0.32(3) Uani 0.50 1 d PD B 1
C10 C 0.7131(4) 0.8955(7) 1.0289(8) 0.063(3) Uani 0.50 1 d P B 1
C11 C 0.7510(5) 0.8598(10) 0.9936(8) 0.092(5) Uani 0.50 1 d P B 1
C12 C 0.7210(7) 0.9430(17) 1.0873(17) 0.078(6) Uani 0.50 1 d P B 1
C1' C 0.6422(5) 0.9616(6) 0.8309(7) 0.069(4) Uani 0.50 1 d P A 2
C2' C 0.6877(6) 0.9720(9) 0.8288(10) 0.096(5) Uani 0.50 1 d P A 2
C3' C 0.7025(9) 0.9866(12) 0.7601(16) 0.133(9) Uani 0.50 1 d P A 2
C4' C 0.6802(9) 0.9892(11) 0.7009(14) 0.124(9) Uani 0.50 1 d P A 2
C5' C 0.6362(9) 0.9841(10) 0.7018(10) 0.119(8) Uani 0.50 1 d P A 2
C6' C 0.6107(16) 0.967(2) 0.7720(19) 0.117(17) Uani 0.50 1 d P A 2
C7' C 0.5720(6) 0.9626(10) 0.7733(9) 0.100(8) Uani 0.50 1 d PD A 2
C8' C 0.5578(5) 0.8948(10) 0.7306(9) 0.109(5) Uani 0.50 1 d PD A 2
C9' C 0.5661(14) 1.0453(12) 0.788(3) 0.217(19) Uani 0.50 1 d PDU A 2
C10' C 0.7153(5) 0.9733(11) 0.8924(12) 0.106(6) Uani 0.50 1 d P A 2
C11' C 0.7541(6) 0.9195(14) 0.8845(15) 0.174(11) Uani 0.50 1 d P A 2
C12' C 0.7351(7) 1.050(2) 0.904(2) 0.108(10) Uani 0.50 1 d P A 2
C13 C 0.63100(17) 0.8945(4) 0.9296(4) 0.0651(17) Uani 1 1 d . A .
C14 C 0.6561(4) 0.8438(8) 0.8777(8) 0.057(5) Uani 0.50 1 d PD A 1
C15 C 0.6441(6) 0.7707(8) 0.8810(11) 0.079(6) Uani 0.50 1 d PD A 1
C16 C 0.6660(7) 0.7198(14) 0.8401(15) 0.108(13) Uani 0.50 1 d PD A 1
C17 C 0.7009(7) 0.7404(9) 0.8024(9) 0.089(5) Uani 0.50 1 d PD A 1
C18 C 0.7131(4) 0.8137(8) 0.8010(7) 0.083(4) Uani 0.50 1 d PD A 1
C19 C 0.6906(3) 0.8659(7) 0.8384(6) 0.067(3) Uani 0.50 1 d PD A 1
C14' C 0.6560(4) 0.8244(9) 0.9094(8) 0.058(4) Uani 0.50 1 d PD A 2
C15' C 0.6449(6) 0.7928(11) 0.8436(8) 0.075(5) Uani 0.50 1 d PD A 2
C16' C 0.6642(8) 0.7297(15) 0.8178(15) 0.107(13) Uani 0.50 1 d PD A 2
C17' C 0.6991(8) 0.7043(11) 0.8533(11) 0.118(7) Uani 0.50 1 d PD A 2
C18' C 0.7070(5) 0.7312(9) 0.9227(10) 0.128(8) Uani 0.50 1 d PD A 2
C19' C 0.6876(5) 0.7931(8) 0.9503(8) 0.100(6) Uani 0.50 1 d PD A 2
C23 C 0.5000 1.1563(4) 1.1048(4) 0.0515(19) Uani 1 2 d S . .
C24 C 0.4649(2) 1.1902(5) 1.1225(6) 0.141(5) Uani 1 1 d . . .
H24 H 0.4394 1.1679 1.1110 0.169 Uiso 1 1 calc R . .
C25 C 0.4656(2) 1.2581(5) 1.1579(7) 0.161(5) Uani 1 1 d . . .
H25 H 0.4403 1.2814 1.1690 0.193 Uiso 1 1 calc R . .
C26 C 0.5000 1.2910(6) 1.1763(6) 0.092(3) Uani 1 2 d S . .
H26 H 0.5000 1.3364 1.2018 0.110 Uiso 1 2 calc SR . .

loop_
_atom_site_aniso_label
_atom_site_aniso_U_11
_atom_site_aniso_U_22
_atom_site_aniso_U_33
_atom_site_aniso_U_23
_atom_site_aniso_U_13
_atom_site_aniso_U_12
Eu1 0.0355(2) 0.0346(2) 0.0519(3) 0.00136(15) 0.000 0.000
Se1 0.0427(4) 0.0526(5) 0.0687(5) -0.0277(4) 0.000 0.000
Si1 0.070(3) 0.075(5) 0.095(6) 0.041(4) -0.012(3) -0.002(3)
C20 0.19(2) 0.148(18) 0.090(12) -0.001(13) -0.055(13) -0.048(17)
C21 0.140(16) 0.099(13) 0.087(11) 0.033(10) 0.004(11) -0.032(12)
C22 0.13(2) 0.19(2) 0.16(2) -0.06(2) -0.007(19) 0.086(19)
Si1' 0.120(6) 0.060(4) 0.076(3) 0.029(3) -0.047(3) -0.020(3)
C20' 0.17(2) 0.157(19) 0.096(13) 0.044(13) -0.070(14) -0.031(16)
C21' 0.49(6) 0.065(13) 0.130(17) 0.041(13) -0.14(3) -0.13(3)
C22' 0.093(10) 0.115(9) 0.082(8) 0.026(7) 0.026(7) -0.007(8)
N1 0.077(4) 0.048(3) 0.084(4) -0.004(3) -0.025(3) 0.021(3)
N2 0.083(4) 0.049(3) 0.082(4) -0.007(3) 0.033(3) -0.005(3)
C1 0.053(7) 0.039(6) 0.059(7) 0.009(5) 0.012(6) 0.005(5)
C2 0.055(6) 0.057(7) 0.042(5) -0.008(5) 0.004(5) 0.011(5)
C3 0.080(9) 0.078(9) 0.057(7) 0.016(7) -0.011(7) 0.013(8)
C4 0.095(11) 0.077(10) 0.081(10) 0.027(8) 0.003(9) 0.032(9)
C5 0.087(10) 0.073(10) 0.108(12) 0.031(9) 0.028(9) 0.037(8)
C6 0.044(7) 0.074(14) 0.134(17) 0.063(14) 0.020(9) 0.003(10)
C7 0.083(13) 0.12(2) 0.34(4) 0.15(3) -0.08(2) -0.039(13)
C8 0.19(3) 0.28(4) 0.51(6) 0.26(5) -0.24(4) -0.17(3)
C9 0.10(2) 0.36(7) 0.51(8) 0.07(6) 0.14(4) 0.00(3)
C10 0.043(6) 0.066(8) 0.082(8) 0.008(7) 0.003(6) -0.001(6)
C11 0.051(8) 0.100(13) 0.126(13) 0.000(8) 0.024(7) 0.025(9)
C12 0.050(13) 0.073(11) 0.110(14) -0.029(10) -0.060(11) -0.003(10)
C1' 0.106(11) 0.037(7) 0.064(8) -0.002(6) 0.041(8) 0.018(7)
C2' 0.098(12) 0.080(10) 0.110(13) -0.025(10) 0.059(11) -0.025(10)
C3' 0.14(2) 0.126(17) 0.136(19) -0.045(15) 0.068(17) -0.054(14)
C4' 0.14(2) 0.123(17) 0.108(16) 0.001(13) 0.062(17) -0.021(13)
C5' 0.18(2) 0.101(13) 0.073(11) 0.021(10) 0.057(13) 0.020(14)
C6' 0.24(4) 0.047(12) 0.066(18) -0.002(11) -0.011(18) 0.023(15)
C7' 0.106(14) 0.14(2) 0.056(10) 0.023(11) 0.027(10) 0.056(15)
C8' 0.098(13) 0.134(15) 0.095(12) 0.022(12) 0.014(9) 0.009(11)
C9' 0.21(2) 0.22(2) 0.22(2) 0.014(10) 0.006(10) 0.010(10)
C10' 0.081(11) 0.109(13) 0.129(16) -0.027(13) 0.046(11) -0.010(10)
C11' 0.074(12) 0.20(2) 0.25(3) -0.10(2) 0.041(16) 0.008(13)
C12' 0.068(17) 0.098(16) 0.158(19) -0.060(13) 0.079(16) -0.019(14)
C13 0.038(3) 0.067(4) 0.090(5) -0.028(4) -0.002(3) 0.000(3)
C14 0.065(9) 0.061(11) 0.045(9) -0.005(8) -0.020(8) 0.019(7)
C15 0.087(11) 0.072(13) 0.079(12) -0.016(10) -0.031(11) 0.003(9)
C16 0.14(3) 0.073(17) 0.111(19) -0.050(14) -0.069(19) 0.021(17)
C17 0.114(17) 0.085(14) 0.068(10) -0.020(9) -0.030(10) 0.036(11)
C18 0.077(9) 0.116(13) 0.057(8) -0.009(8) 0.002(7) 0.045(9)
C19 0.053(7) 0.088(9) 0.058(7) -0.008(6) 0.008(6) 0.005(6)
C14' 0.047(8) 0.056(10) 0.071(11) -0.007(9) -0.008(8) 0.008(6)
C15' 0.087(11) 0.067(11) 0.072(11) -0.024(10) -0.003(10) 0.032(9)
C16' 0.11(2) 0.084(16) 0.12(2) -0.018(13) -0.007(16) 0.062(15)
C17' 0.130(19) 0.083(14) 0.14(2) -0.044(14) -0.042(16) 0.040(12)
C18' 0.099(12) 0.102(13) 0.185(19) -0.052(14) -0.060(13) 0.062(11)
C19' 0.098(11) 0.079(10) 0.124(13) -0.030(9) -0.060(10) 0.044(9)
C23 0.060(5) 0.043(4) 0.052(4) -0.021(4) 0.000 0.000
C24 0.059(4) 0.104(6) 0.261(12) -0.114(8) 0.035(6) -0.009(4)
C25 0.068(5) 0.111(7) 0.305(14) -0.136(8) 0.025(7) -0.005(5)
C26 0.079(7) 0.071(7) 0.126(9) -0.060(6) 0.000 0.000

loop_
_atom_type_symbol
_atom_type_description
_atom_type_scat_dispersion_real
_atom_type_scat_dispersion_imag
_atom_type_scat_source
C C 0.0033 0.0016 'International Tables Vol C Tables 4.2.6.8 and 6.1.1.4'
H H 0.0000 0.0000 'International Tables Vol C Tables 4.2.6.8 and 6.1.1.4'
N N 0.0061 0.0033 'International Tables Vol C Tables 4.2.6.8 and 6.1.1.4'
Si Si 0.0817 0.0704 'International Tables Vol C Tables 4.2.6.8 and 6.1.1.4'
Eu Eu -0.1578 3.6682 'International Tables Vol C Tables 4.2.6.8 and 6.1.1.4'
Se Se -0.0929 2.2259 'International Tables Vol C Tables 4.2.6.8 and 6.1.1.4'

loop_
_geom_angle_atom_site_label_1
_geom_angle_atom_site_label_2
_geom_angle_atom_site_label_3
_geom_angle
_geom_angle_site_symmetry_1
_geom_angle_site_symmetry_3
_geom_angle_publ_flag
N1 Eu1 N1 117.0(3) 4_577 . ?
N1 Eu1 N2 92.81(17) 4_577 . ?
N1 Eu1 N2 55.87(19) . . ?
N1 Eu1 N2 55.87(19) 4_577 4_577 ?
N1 Eu1 N2 92.81(17) . 4_577 ?
N2 Eu1 N2 121.3(3) . 4_577 ?
N1 Eu1 C13 27.93(18) 4_577 4_577 ?
N1 Eu1 C13 106.76(19) . 4_577 ?
N2 Eu1 C13 108.98(18) . 4_577 ?
N2 Eu1 C13 27.94(18) 4_577 4_577 ?
N1 Eu1 C13 106.76(19) 4_577 . ?
N1 Eu1 C13 27.93(18) . . ?
N2 Eu1 C13 27.94(18) . . ?
N2 Eu1 C13 108.98(18) 4_577 . ?
C13 Eu1 C13 110.6(2) 4_577 . ?
N1 Eu1 Se1 140.21(17) 4_577 9_677 ?
N1 Eu1 Se1 97.76(15) . 9_677 ?
N2 Eu1 Se1 91.24(14) . 9_677 ?
N2 Eu1 Se1 145.66(15) 4_577 9_677 ?
C13 Eu1 Se1 154.20(11) 4_577 9_677 ?
C13 Eu1 Se1 94.84(11) . 9_677 ?
N1 Eu1 Se1 97.76(15) 4_577 . ?
N1 Eu1 Se1 140.21(17) . . ?
N2 Eu1 Se1 145.66(15) . . ?
N2 Eu1 Se1 91.24(14) 4_577 . ?
C13 Eu1 Se1 94.84(11) 4_577 . ?
C13 Eu1 Se1 154.20(11) . . ?
Se1 Eu1 Se1 60.35(3) 9_677 . ?
C23 Se1 Eu1 118.86(4) . . ?
C23 Se1 Eu1 118.86(4) . 9_677 ?
Eu1 Se1 Eu1 119.66(3) . 9_677 ?
C21 Si1 C20 108.3(10) . . ?
C21 Si1 N2 112.1(7) . . ?
C20 Si1 N2 112.7(8) . . ?
C21 Si1 C22 103.6(12) . . ?
C20 Si1 C22 90.9(11) . . ?
N2 Si1 C22 126.7(9) . . ?
C21' Si1' C20' 114.2(12) . . ?
C21' Si1' N1 113.8(9) . . ?
C20' Si1' N1 110.3(8) . . ?
C21' Si1' C22' 108.9(16) . . ?
C20' Si1' C22' 105.4(11) . . ?
N1 Si1' C22' 103.4(7) . . ?
C13 N1 C1 111.3(7) . . ?
C13 N1 Si1' 139.4(5) . . ?
C1 N1 Si1' 43.9(5) . . ?
C13 N1 Eu1 95.5(4) . . ?
C1 N1 Eu1 150.2(6) . . ?
Si1' N1 Eu1 119.4(4) . . ?
C13 N2 C1' 109.2(7) . . ?
C13 N2 Si1 137.0(5) . . ?
C1' N2 Si1 41.5(7) . . ?
C13 N2 Eu1 92.0(4) . . ?
C1' N2 Eu1 153.3(6) . . ?
Si1 N2 Eu1 127.5(4) . . ?
N1 C1 C2 129.1(10) . . ?
N1 C1 C6 110.4(11) . . ?
C2 C1 C6 119.8(12) . . ?
C1 C2 C3 118.8(11) . . ?
C1 C2 C10 123.1(10) . . ?
C3 C2 C10 118.1(11) . . ?
C4 C3 C2 120.3(12) . . ?
C3 C4 C5 123.8(13) . . ?
C4 C5 C6 117.3(15) . . ?
C1 C6 C5 119.7(15) . . ?
C1 C6 C7 121.6(15) . . ?
C5 C6 C7 118.7(15) . . ?
C8 C7 C9 110(3) . . ?
C8 C7 C6 113.4(19) . . ?
C9 C7 C6 109(2) . . ?
C12 C10 C2 108.5(16) . . ?
C12 C10 C11 115.8(15) . . ?
C2 C10 C11 110.5(11) . . ?
N2 C1' C6' 103(2) . . ?
N2 C1' C2' 125.8(14) . . ?
C6' C1' C2' 131(2) . . ?
C3' C2' C10' 120.5(19) . . ?
C3' C2' C1' 113(2) . . ?
C10' C2' C1' 125.9(14) . . ?
C4' C3' C2' 125(2) . . ?
C3' C4' C5' 123(2) . . ?
C4' C5' C6' 123(3) . . ?
C7' C6' C1' 132(3) . . ?
C7' C6' C5' 124(3) . . ?
C1' C6' C5' 104(3) . . ?
C6' C7' C8' 110(2) . . ?
C6' C7' C9' 94(3) . . ?
C8' C7' C9' 147(2) . . ?
C2' C10' C12' 112(2) . . ?
C2' C10' C11' 113.5(17) . . ?
C12' C10' C11' 103.5(16) . . ?
N2 C13 N1 116.6(5) . . ?
N2 C13 C14' 134.9(8) . . ?
N1 C13 C14' 108.5(8) . . ?
N2 C13 C14 109.7(7) . . ?
N1 C13 C14 133.7(8) . . ?
C14' C13 C14 25.2(5) . . ?
N2 C13 Eu1 60.0(3) . . ?
N1 C13 Eu1 56.6(3) . . ?
C14' C13 Eu1 164.8(8) . . ?
C14 C13 Eu1 169.5(7) . . ?
C15 C14 C19 121.7(15) . . ?
C15 C14 C13 113.2(12) . . ?
C19 C14 C13 124.6(11) . . ?
C14 C15 C16 118(2) . . ?
C17 C16 C15 121(2) . . ?
C16 C17 C18 120.2(19) . . ?
C19 C18 C17 119.9(14) . . ?
C18 C19 C14 119.1(13) . . ?
C15' C14' C19' 119.4(14) . . ?
C15' C14' C13 114.2(10) . . ?
C19' C14' C13 126.4(11) . . ?
C14' C15' C16' 121.4(18) . . ?
C17' C16' C15' 119(2) . . ?
C16' C17' C18' 117.7(19) . . ?
C19' C18' C17' 122.4(14) . . ?
C18' C19' C14' 118.2(13) . . ?
C24 C23 C24 117.1(8) 12_655 . ?
C24 C23 Se1 121.4(4) 12_655 . ?
C24 C23 Se1 121.4(4) . . ?
C23 C24 C25 120.5(7) . . ?
C26 C25 C24 122.5(8) . . ?
C25 C26 C25 116.8(9) 12_655 . ?

loop_
_geom_bond_atom_site_label_1
_geom_bond_atom_site_label_2
_geom_bond_distance
_geom_bond_site_symmetry_2
_geom_bond_publ_flag
Eu1 N1 2.362(5) 4_577 ?
Eu1 N1 2.362(5) . ?
Eu1 N2 2.442(5) . ?
Eu1 N2 2.442(5) 4_577 ?
Eu1 C13 2.817(6) 4_577 ?
Eu1 C13 2.817(6) . ?
Eu1 Se1 3.0813(6) 9_677 ?
Eu1 Se1 3.0813(6) . ?
Se1 C23 1.922(7) . ?
Se1 Eu1 3.0813(6) 9_677 ?
Si1 C21 1.873(18) . ?
Si1 C20 1.90(2) . ?
Si1 N2 1.917(11) . ?
Si1 C22 2.20(3) . ?
Si1' C21' 1.86(2) . ?
Si1' C20' 1.902(18) . ?
Si1' N1 1.914(9) . ?
Si1' C22' 1.93(2) . ?
N1 C13 1.326(8) . ?
N1 C1 1.362(12) . ?
N2 C13 1.321(8) . ?
N2 C1' 1.397(12) . ?
C1 C2 1.396(15) . ?
C1 C6 1.41(2) . ?
C2 C3 1.406(16) . ?
C2 C10 1.517(16) . ?
C3 C4 1.35(2) . ?
C4 C5 1.36(2) . ?
C5 C6 1.43(2) . ?
C6 C7 1.52(3) . ?
C7 C8 1.536(10) . ?
C7 C9 1.532(10) . ?
C10 C12 1.40(3) . ?
C10 C11 1.542(18) . ?
C1' C6' 1.50(4) . ?
C1' C2' 1.49(2) . ?
C2' C3' 1.38(3) . ?
C2' C10' 1.48(3) . ?
C3' C4' 1.31(4) . ?
C4' C5' 1.44(4) . ?
C5' C6' 1.56(5) . ?
C6' C7' 1.27(5) . ?
C7' C8' 1.534(10) . ?
C7' C9' 1.543(10) . ?
C10' C12' 1.55(4) . ?
C10' C11' 1.60(3) . ?
C13 C14' 1.561(16) . ?
C13 C14 1.559(16) . ?
C14 C15 1.390(10) . ?
C14 C19 1.395(9) . ?
C15 C16 1.392(10) . ?
C16 C17 1.383(10) . ?
C17 C18 1.393(10) . ?
C18 C19 1.384(9) . ?
C14' C15' 1.387(9) . ?
C14' C19' 1.394(9) . ?
C15' C16' 1.395(10) . ?
C16' C17' 1.388(10) . ?
C17' C18' 1.391(10) . ?
C18' C19' 1.389(9) . ?
C23 C24 1.340(8) 12_655 ?
C23 C24 1.340(8) . ?
C24 C25 1.397(10) . ?
C25 C26 1.315(9) . ?
C26 C25 1.315(9) 12_655 ?

loop_
_platon_squeeze_void_nr
_platon_squeeze_void_average_x
_platon_squeeze_void_average_y
_platon_squeeze_void_average_z
_platon_squeeze_void_volume
_platon_squeeze_void_count_electrons
1 0.000 0.000 0.000 361.7 19.4
2 0.500 0.000 0.500 361.7 19.4
3 0.000 0.500 0.500 361.7 19.4
4 0.500 0.500 0.000 361.7 19.4
